data_7100624
loop_
_publ_author_name
'C. Reed'
'Stephan P. Hoffmann'
'Tsuyoshi Kato'
'Fook S. Tham'

_publ_section_title
;
Novel weak coordination to silylium ions. Formation of
nearly linear Si-H-Si bonds.
;
_journal_name_full 'Chemical Communications'
_journal_paper_doi 10.1039/b511344j
_journal_year 2006
_chemical_formula_sum 'C7 H20 B11 Cl11 Si2'
_chemical_formula_weight 669.27
_space_group_IT_number 2
_symmetry_cell_setting triclinic
_symmetry_space_group_name_Hall '-P 1'
_symmetry_space_group_name_H-M 'P -1'
_cell_angle_alpha 80.4810(10)
_cell_angle_beta 86.0780(10)
_cell_angle_gamma 85.6450(10)
_cell_formula_units_Z 2
_cell_length_a 9.2823(2)
_cell_length_b 12.3891(2)
_cell_length_c 12.5827(2)
_cell_measurement_temperature 100(2)
_cell_volume 1420.66(4)
_diffrn_ambient_temperature 100(2)
_exptl_crystal_density_diffrn 1.565
_cod_depositor_comments
;
The following automatic conversions were performed:
'_symmetry_cell_setting' value 'Triclinic' changed to 'triclinic'
according to '/home/saulius/struct/CIF-dictionaries/cif_core.dic'
dictionary named 'cif_core.dic' version 2.4.1 from 2010-06-29.

Automatic conversion script
Id: cif_fix_enum 1527 2010-12-29 10:47:43Z saulius 
;
_cod_database_code 7100624

loop_
_symmetry_equiv_pos_as_xyz
'x, y, z'
'-x, -y, -z'

loop_
_atom_site_label
_atom_site_type_symbol
_atom_site_fract_x
_atom_site_fract_y
_atom_site_fract_z
_atom_site_U_iso_or_equiv
_atom_site_adp_type
_atom_site_occupancy
_atom_site_symmetry_multiplicity
_atom_site_calc_flag
_atom_site_refinement_flags
_atom_site_disorder_assembly
_atom_site_disorder_group
C1 C 0.43530(11) 0.62154(9) 0.34522(9) 0.01553(17) Uani 1 1 d D . .
H1 H 0.3967(7) 0.5603(7) 0.3917(6) 0.027(4) Uiso 1 1 d D . .
B2 B 0.35517(12) 0.74968(10) 0.35348(9) 0.01440(19) Uani 1 1 d D . .
B3 B 0.33479(12) 0.68380(9) 0.23950(9) 0.01460(19) Uani 1 1 d D . .
B4 B 0.49896(13) 0.60256(9) 0.21783(10) 0.0160(2) Uani 1 1 d D . .
B5 B 0.61959(12) 0.61813(10) 0.31851(10) 0.0167(2) Uani 1 1 d D . .
B6 B 0.53021(12) 0.70876(10) 0.40214(9) 0.0160(2) Uani 1 1 d D . .
B7 B 0.49844(12) 0.83958(10) 0.32154(9) 0.01448(19) Uani 1 1 d . . .
B8 B 0.37698(12) 0.82414(9) 0.22077(9) 0.01348(18) Uani 1 1 d . . .
B9 B 0.46587(12) 0.73295(9) 0.13638(9) 0.01420(18) Uani 1 1 d . . .
B10 B 0.64264(12) 0.69187(10) 0.18520(10) 0.01543(19) Uani 1 1 d . . .
B11 B 0.66291(12) 0.75778(10) 0.29970(10) 0.0158(2) Uani 1 1 d . . .
B12 B 0.56738(12) 0.82956(9) 0.18689(9) 0.01394(18) Uani 1 1 d . . .
Cl1 Cl 0.20490(3) 0.76837(2) 0.44476(2) 0.01988(5) Uani 1 1 d . . .
Cl2 Cl 0.16542(3) 0.63881(2) 0.21644(2) 0.02109(5) Uani 1 1 d . . .
Cl3 Cl 0.49295(3) 0.47497(2) 0.17305(3) 0.02420(6) Uani 1 1 d . . .
Cl4 Cl 0.73421(3) 0.50630(2) 0.37680(3) 0.02457(6) Uani 1 1 d . . .
Cl5 Cl 0.55349(3) 0.68648(3) 0.54295(2) 0.02230(6) Uani 1 1 d . . .
Cl6 Cl 0.49833(3) 0.96191(2) 0.37777(2) 0.02103(5) Uani 1 1 d . . .
Cl7 Cl 0.24708(3) 0.93051(2) 0.17168(2) 0.01823(5) Uani 1 1 d . . .
Cl8 Cl 0.43139(3) 0.74448(2) -0.00239(2) 0.01954(5) Uani 1 1 d . . .
Cl9 Cl 0.79300(3) 0.66073(2) 0.09748(2) 0.02198(6) Uani 1 1 d . . .
Cl10 Cl 0.83410(3) 0.79497(3) 0.33138(2) 0.02341(6) Uani 1 1 d . . .
Cl11 Cl 0.63999(3) 0.94271(2) 0.10008(2) 0.02017(5) Uani 1 1 d . . .
Si1' Si 0.14889(3) 0.21656(3) 0.31471(3) 0.01736(6) Uani 1 1 d . . .
H1' H 0.0246(17) 0.1950(13) 0.2402(12) 0.020(4) Uiso 1 1 d . . .
C1' C 0.08339(13) 0.34673(10) 0.35950(11) 0.0242(2) Uani 1 1 d . . .
H1'1 H 0.1373 0.3573 0.4209 0.047(6) Uiso 1 1 calc R . .
H1'2 H -0.0199 0.3446 0.3814 0.066(7) Uiso 1 1 calc R . .
H1'3 H 0.0978 0.4076 0.3001 0.051(6) Uiso 1 1 calc R . .
C2' C 0.30873(13) 0.21998(11) 0.21989(11) 0.0247(2) Uani 1 1 d . . .
H2'1 H 0.2956 0.2818 0.1610 0.054(6) Uiso 1 1 calc R . .
H2'2 H 0.3210 0.1513 0.1902 0.051(6) Uiso 1 1 calc R . .
H2'3 H 0.3948 0.2287 0.2578 0.051(6) Uiso 1 1 calc R . .
C3' C 0.13184(16) 0.09287(10) 0.41598(11) 0.0291(3) Uani 1 1 d . . .
H3'1 H 0.1432 0.0279 0.3802 0.054(6) Uiso 1 1 calc R . .
H3'2 H 0.0363 0.0959 0.4540 0.045(5) Uiso 1 1 calc R . .
H3'3 H 0.2070 0.0886 0.4678 0.038(5) Uiso 1 1 calc R . .
Si2' Si -0.10491(3) 0.21908(3) 0.15751(3) 0.01932(6) Uani 1 1 d . . .
C4' C -0.10191(16) 0.36613(11) 0.10337(12) 0.0291(3) Uani 1 1 d . . .
H4'1 H -0.1349 0.4090 0.1604 0.046(5) Uiso 1 1 calc R . .
H4'2 H -0.1662 0.3844 0.0435 0.057(6) Uiso 1 1 calc R . .
H4'3 H -0.0031 0.3835 0.0774 0.044(5) Uiso 1 1 calc R . .
C5' C -0.04325(14) 0.12346(11) 0.06379(11) 0.0269(2) Uani 1 1 d . . .
H5'1 H -0.1087 0.1325 0.0046 0.050(6) Uiso 1 1 calc R . .
H5'2 H -0.0431 0.0480 0.1024 0.047(6) Uiso 1 1 calc R . .
H5'3 H 0.0549 0.1390 0.0345 0.031(4) Uiso 1 1 calc R . .
C6' C -0.25370(15) 0.17746(14) 0.25636(11) 0.0325(3) Uani 1 1 d . . .
H6'1 H -0.2283 0.1047 0.2968 0.062(7) Uiso 1 1 calc R . .
H6'2 H -0.3420 0.1750 0.2186 0.047(6) Uiso 1 1 calc R . .
H6'3 H -0.2701 0.2305 0.3064 0.064(7) Uiso 1 1 calc R . .

loop_
_atom_site_aniso_label
_atom_site_aniso_U_11
_atom_site_aniso_U_22
_atom_site_aniso_U_33
_atom_site_aniso_U_23
_atom_site_aniso_U_13
_atom_site_aniso_U_12
C1 0.0147(4) 0.0135(4) 0.0168(4) 0.0002(3) 0.0017(3) 0.0013(3)
B2 0.0133(4) 0.0154(5) 0.0134(5) -0.0015(4) 0.0014(3) 0.0019(4)
B3 0.0146(4) 0.0137(5) 0.0154(5) -0.0031(4) 0.0005(4) 0.0000(4)
B4 0.0168(5) 0.0124(5) 0.0184(5) -0.0032(4) 0.0024(4) 0.0009(4)
B5 0.0143(5) 0.0166(5) 0.0175(5) 0.0000(4) 0.0009(4) 0.0038(4)
B6 0.0149(5) 0.0190(5) 0.0131(5) -0.0011(4) -0.0003(4) 0.0020(4)
B7 0.0161(5) 0.0144(5) 0.0133(5) -0.0039(4) -0.0009(4) 0.0003(4)
B8 0.0145(4) 0.0125(4) 0.0130(5) -0.0019(4) -0.0006(3) 0.0017(3)
B9 0.0154(4) 0.0139(5) 0.0135(5) -0.0036(4) 0.0005(4) -0.0003(4)
B10 0.0142(4) 0.0151(5) 0.0163(5) -0.0034(4) 0.0026(4) 0.0021(4)
B11 0.0126(4) 0.0179(5) 0.0164(5) -0.0022(4) -0.0006(4) 0.0004(4)
B12 0.0146(4) 0.0133(4) 0.0136(5) -0.0021(4) 0.0009(3) -0.0011(3)
Cl1 0.01618(10) 0.02470(12) 0.01702(11) -0.00283(9) 0.00496(8) 0.00340(9)
Cl2 0.01578(11) 0.02212(12) 0.02622(13) -0.00496(10) -0.00070(9) -0.00483(9)
Cl3 0.02895(14) 0.01335(11) 0.03107(15) -0.00829(10) 0.00368(11) -0.00078(9)
Cl4 0.02046(12) 0.02147(12) 0.02727(14) 0.00383(10) 0.00034(10) 0.00915(9)
Cl5 0.02125(12) 0.03101(14) 0.01307(11) 0.00013(10) -0.00233(9) 0.00161(10)
Cl6 0.02458(12) 0.01909(12) 0.02162(12) -0.01014(9) -0.00127(9) -0.00056(9)
Cl7 0.01927(11) 0.01585(11) 0.01859(11) -0.00199(9) -0.00348(8) 0.00559(8)
Cl8 0.02229(12) 0.02390(12) 0.01302(10) -0.00534(9) -0.00053(8) -0.00063(9)
Cl9 0.01805(11) 0.02349(12) 0.02295(12) -0.00507(10) 0.00784(9) 0.00277(9)
Cl10 0.01433(10) 0.03167(14) 0.02505(13) -0.00566(11) -0.00289(9) -0.00271(9)
Cl11 0.02284(12) 0.01671(11) 0.01962(12) 0.00142(9) 0.00212(9) -0.00520(9)
Si1' 0.01399(12) 0.01722(13) 0.02076(14) -0.00352(11) 0.00081(10) -0.00099(10)
C1' 0.0208(5) 0.0191(5) 0.0322(6) -0.0052(5) 0.0011(4) 0.0018(4)
C2' 0.0239(5) 0.0249(6) 0.0260(6) -0.0079(5) 0.0071(4) -0.0060(4)
C3' 0.0361(7) 0.0196(5) 0.0279(6) -0.0002(5) 0.0111(5) 0.0032(5)
Si2' 0.01633(13) 0.02030(14) 0.02173(15) -0.00477(12) -0.00051(11) -0.00111(11)
C4' 0.0339(7) 0.0206(5) 0.0320(7) -0.0054(5) 0.0027(5) 0.0013(5)
C5' 0.0232(5) 0.0269(6) 0.0328(7) -0.0125(5) -0.0019(5) 0.0011(4)
C6' 0.0265(6) 0.0460(8) 0.0257(6) -0.0056(6) 0.0030(5) -0.0114(6)

loop_
_geom_bond_atom_site_label_1
_geom_bond_atom_site_label_2
_geom_bond_distance
_geom_bond_site_symmetry_2
_geom_bond_publ_flag
C1 B6 1.7157(16) . ?
C1 B4 1.7170(16) . ?
C1 B2 1.7173(15) . ?
C1 B3 1.7193(15) . ?
C1 B5 1.7194(15) . ?
B2 Cl1 1.7715(11) . ?
B2 B8 1.7757(16) . ?
B2 B7 1.7817(16) . ?
B2 B6 1.7833(16) . ?
B2 B3 1.7907(17) . ?
B3 Cl2 1.7651(12) . ?
B3 B9 1.7805(16) . ?
B3 B8 1.7853(16) . ?
B3 B4 1.7918(16) . ?
B4 Cl3 1.7697(12) . ?
B4 B10 1.7806(17) . ?
B4 B9 1.7816(17) . ?
B4 B5 1.7898(17) . ?
B5 Cl4 1.7709(12) . ?
B5 B10 1.7798(17) . ?
B5 B11 1.7799(17) . ?
B5 B6 1.7850(17) . ?
B6 Cl5 1.7731(12) . ?
B6 B7 1.7796(17) . ?
B6 B11 1.7846(17) . ?
B7 Cl6 1.7753(12) . ?
B7 B12 1.7901(16) . ?
B7 B8 1.7956(16) . ?
B7 B11 1.7980(16) . ?
B8 Cl7 1.7786(11) . ?
B8 B12 1.7931(16) . ?
B8 B9 1.7945(16) . ?
B9 Cl8 1.7773(12) . ?
B9 B12 1.7970(16) . ?
B9 B10 1.7989(16) . ?
B10 Cl9 1.7786(12) . ?
B10 B11 1.7964(17) . ?
B10 B12 1.7965(16) . ?
B11 Cl10 1.7762(12) . ?
B11 B12 1.7964(16) . ?
B12 Cl11 1.7745(12) . ?
Si1' C3' 1.8333(13) . ?
Si1' C2' 1.8377(12) . ?
Si1' C1' 1.8419(12) . ?
Si2' C4' 1.8381(14) . ?
Si2' C6' 1.8388(14) . ?
Si2' C5' 1.8408(13) . ?
